data_7220408
loop_
_publ_author_name
'Wang, Ai'
'Merkens, Carina'
'Englert, Ulli'

_publ_section_title
;
 Interplay of ligand chirality and metal configuration in mononuclear
 complexes and in a coordination polymer of Cr(iii)
;
_journal_issue 23
_journal_name_full CrystEngComm
_journal_page_first 4293
_journal_paper_doi 10.1039/C5CE00586H
_journal_volume 17
_journal_year 2015
_chemical_absolute_configuration rmad
_chemical_formula_moiety 'C36 H52 Ag Cr2 N8 O8, 3(F6 P), 8(OH2)'
_chemical_formula_sum 'C36 H68 Ag Cr2 F18 N8 O16 P3'
_chemical_formula_weight 1516.02
_chemical_name_common 8
_chemical_name_systematic
;
 ?
;
_space_group_crystal_system orthorhombic
_space_group_IT_number 21
_space_group_name_Hall 'C 2 2'
_space_group_name_H-M_alt 'C 2 2 2'
_symmetry_space_group_name_Hall 'C 2 2'
_symmetry_space_group_name_H-M 'C 2 2 2'
_atom_sites_solution_hydrogens mixed
_audit_creation_method SHELXL-2013
_audit_update_record
;
2015-02-05 deposited with the CCDC.
2015-05-05 downloaded from the CCDC.
;
_cell_angle_alpha 90
_cell_angle_beta 90
_cell_angle_gamma 90
_cell_formula_units_Z 2
_cell_length_a 10.078(2)
_cell_length_b 42.812(9)
_cell_length_c 7.2997(16)
_cell_measurement_reflns_used 6158
_cell_measurement_temperature 100(2)
_cell_measurement_theta_max 25.03
_cell_measurement_theta_min 2.47
_cell_volume 3149.5(11)
_computing_cell_refinement 'Bruker SAINT'
_computing_data_collection 'Bruker SMART'
_computing_data_reduction 'Bruker SAINT'
_computing_structure_refinement 'SHELXL-2013 (Sheldrick, 2013)'
_computing_structure_solution SHELXS-97
_diffrn_ambient_temperature 100(2)
_diffrn_measured_fraction_theta_full 0.998
_diffrn_measured_fraction_theta_max 0.979
_diffrn_measurement_device_type 'CCD area detector'
_diffrn_measurement_method '\w scans'
_diffrn_radiation_monochromator 'multilayer optics'
_diffrn_radiation_type MoK\a
_diffrn_radiation_wavelength 0.71073
_diffrn_reflns_av_R_equivalents 0.0415
_diffrn_reflns_av_unetI/netI 0.0324
_diffrn_reflns_laue_measured_fraction_full 0.998
_diffrn_reflns_laue_measured_fraction_max 0.979
_diffrn_reflns_limit_h_max 14
_diffrn_reflns_limit_h_min -14
_diffrn_reflns_limit_k_max 59
_diffrn_reflns_limit_k_min -61
_diffrn_reflns_limit_l_max 10
_diffrn_reflns_limit_l_min -10
_diffrn_reflns_number 23881
_diffrn_reflns_point_group_measured_fraction_full 0.999
_diffrn_reflns_point_group_measured_fraction_max 0.960
_diffrn_reflns_theta_full 25.242
_diffrn_reflns_theta_max 30.595
_diffrn_reflns_theta_min 2.076
_diffrn_source 'Incoatec microsource'
_exptl_absorpt_coefficient_mu 0.837
_exptl_absorpt_correction_T_max 0.7461
_exptl_absorpt_correction_T_min 0.6127
_exptl_absorpt_correction_type multi-scan
_exptl_absorpt_process_details SADABS
_exptl_crystal_colour red
_exptl_crystal_density_diffrn 1.565
_exptl_crystal_description plate
_exptl_crystal_F_000 1492
_exptl_crystal_size_max 0.40
_exptl_crystal_size_mid 0.34
_exptl_crystal_size_min 0.10
_refine_diff_density_max 0.650
_refine_diff_density_min -1.034
_refine_diff_density_rms 0.148
_refine_ls_abs_structure_details
;
 Flack x determined using 1484 quotients [(I+)-(I-)]/[(I+)+(I-)]
 (Parsons and Flack (2004), Acta Cryst. A60, s61).
;
_refine_ls_abs_structure_Flack 0.018(14)
_refine_ls_extinction_method none
_refine_ls_goodness_of_fit_ref 1.087
_refine_ls_hydrogen_treatment mixed
_refine_ls_matrix_type full
_refine_ls_number_parameters 224
_refine_ls_number_reflns 4682
_refine_ls_number_restraints 19
_refine_ls_restrained_S_all 1.094
_refine_ls_R_factor_all 0.0743
_refine_ls_R_factor_gt 0.0622
_refine_ls_shift/su_max 0.000
_refine_ls_shift/su_mean 0.000
_refine_ls_structure_factor_coef Fsqd
_refine_ls_weighting_details
;
 w=1/[\s^2^(Fo^2^)+(0.1323P)^2^+0.3663P]
 where P=(Fo^2^+2Fc^2^)/3
;
_refine_ls_weighting_scheme calc
_refine_ls_wR_factor_gt 0.1747
_refine_ls_wR_factor_ref 0.1880
_reflns_Friedel_coverage 0.728
_reflns_friedel_fraction_full 1.000
_reflns_friedel_fraction_max 0.936
_reflns_number_gt 3847
_reflns_number_total 4682
_reflns_threshold_expression 'I > 2\s(I)'
_cod_data_source_file c5ce00586h2.cif
_cod_data_source_block 8
_cod_depositor_comments 'Adding full bibliography for 7220402--7220408.cif.'
_cod_original_cell_volume 3149.6(12)
_cod_database_code 7220408
_shelx_space_group_comment
;
The symmetry employed for this shelxl refinement is uniquely defined
by the following loop, which should always be used as a source of
symmetry information in preference to the above space-group names.
They are only intended as comments.
;
_shelxl_version_number 2013-2

loop_
_space_group_symop_operation_xyz
'x, y, z'
'-x, -y, z'
'x, -y, -z'
'-x, y, -z'
'x+1/2, y+1/2, z'
'-x+1/2, -y+1/2, z'
'x+1/2, -y+1/2, -z'
'-x+1/2, y+1/2, -z'

loop_
_atom_site_label
_atom_site_type_symbol
_atom_site_fract_x
_atom_site_fract_y
_atom_site_fract_z
_atom_site_U_iso_or_equiv
_atom_site_adp_type
_atom_site_occupancy
_atom_site_site_symmetry_order
_atom_site_calc_flag
_atom_site_refinement_flags_posn
_atom_site_refinement_flags_adp
_atom_site_refinement_flags_occupancy
_atom_site_disorder_assembly
_atom_site_disorder_group
Ag1 Ag 0.0000 0.0000 1.0000 0.0395(2) Uani 1 4 d S T P . .
Cr1 Cr 0.5000 0.11625(2) 0.5000 0.0347(2) Uani 1 2 d S T P . .
O1 O 0.3825(5) 0.08440(10) 0.3989(6) 0.0474(9) Uani 1 1 d . . . . .
O2 O 0.3984(4) 0.11625(10) 0.7258(6) 0.0452(9) Uani 1 1 d . . . . .
N1 N 0.3887(5) 0.15211(12) 0.3948(8) 0.0458(10) Uani 1 1 d D . . . .
H1D H 0.412(6) 0.1558(18) 0.265(3) 0.055 Uiso 1 1 d D U . . .
H1E H 0.2923(19) 0.1489(19) 0.409(9) 0.055 Uiso 1 1 d D U . . .
N2 N 0.1060(9) 0.0332(2) 0.8161(14) 0.089(3) Uani 1 1 d . . . . .
C1 C 0.4256(4) 0.18174(12) 0.4870(16) 0.0520(14) Uani 1 1 d . . . . .
H1 H 0.3845 0.1814 0.6117 0.062 Uiso 1 1 calc R U . . .
C2 C 0.3760(7) 0.21082(18) 0.3907(18) 0.080(3) Uani 1 1 d . . . . .
H2A H 0.4076 0.2109 0.2623 0.096 Uiso 1 1 calc R U . . .
H2B H 0.2778 0.2108 0.3892 0.096 Uiso 1 1 calc R U . . .
C3 C 0.4250(9) 0.23960(17) 0.487(3) 0.111(5) Uani 1 1 d . . . . .
H3A H 0.3814 0.2412 0.6078 0.133 Uiso 1 1 calc R U . . .
H3B H 0.3995 0.2582 0.4143 0.133 Uiso 1 1 calc R U . . .
C4 C 0.2329(10) 0.04336(19) 0.3690(12) 0.075(2) Uani 1 1 d . . . . .
H4A H 0.1380 0.0481 0.3608 0.112 Uiso 1 1 calc R U . . .
H4B H 0.2448 0.0228 0.4253 0.112 Uiso 1 1 calc R U . . .
H4C H 0.2716 0.0433 0.2458 0.112 Uiso 1 1 calc R U . . .
C5 C 0.3001(6) 0.06748(12) 0.4829(12) 0.0481(13) Uani 1 1 d . . . . .
C6 C 0.2692(5) 0.07142(14) 0.6686(8) 0.0428(11) Uani 1 1 d . . . . .
C7 C 0.3151(6) 0.09605(14) 0.7799(8) 0.0438(11) Uani 1 1 d . . . . .
C8 C 0.2638(9) 0.1012(3) 0.9700(11) 0.076(2) Uani 1 1 d . . . . .
H8A H 0.3245 0.0916 1.0585 0.114 Uiso 1 1 calc R U . . .
H8B H 0.1757 0.0917 0.9819 0.114 Uiso 1 1 calc R U . . .
H8C H 0.2575 0.1237 0.9940 0.114 Uiso 1 1 calc R U . . .
C9 C 0.1786(7) 0.05021(16) 0.7474(11) 0.0578(16) Uani 1 1 d . . . . .
P1 P 0.0000 0.14402(6) 0.5000 0.0713(7) Uani 1 2 d DS T P . .
F1 F 0.1242(5) 0.1435(2) 0.6292(12) 0.106(2) Uani 1 1 d D . . . .
F2 F 0.0715(11) 0.1691(3) 0.376(3) 0.191(11) Uani 0.79(2) 1 d D . P A 1
F3 F 0.0704(13) 0.1190(3) 0.3904(18) 0.146(7) Uani 0.79(2) 1 d D . P A 1
F4 F 0.0000 0.1790(4) 0.5000 0.072(10) Uiso 0.21(2) 2 d DS . P A 2
F5 F 0.0000 0.1085(5) 0.5000 0.087(12) Uiso 0.21(2) 2 d DS . P A 2
F6 F 0.086(2) 0.1454(7) 0.325(3) 0.064(9) Uiso 0.21(2) 1 d D . P A 2
P2 P 0.5000 0.0000 0.0000 0.123(3) Uani 1 4 d S T P . .
F7 F 0.5000 0.0000 0.223(3) 0.198(7) Uani 1 2 d S T P . .
F8 F 0.5000 0.0350(4) 0.0000 0.219(10) Uani 1 2 d S T P . .
F9 F 0.3442(11) 0.0000 0.0000 0.220(9) Uani 1 2 d S T P . .
O3 O 0.2500 0.2500 -0.0003(14) 0.043(2) Uani 0.85(4) 2 d S T P . .
O4 O 0.068(7) 0.2527(17) -0.009(15) 0.181(9) Uiso 0.221(19) 1 d . U P . .
O5 O 0.179(7) 0.1711(15) -0.004(15) 0.181(9) Uiso 0.22(2) 1 d . U P . .
O6 O 0.245(6) 0.230(2) -0.023(12) 0.181(9) Uiso 0.26(2) 1 d . U P . .
O7 O 0.113(6) 0.2019(14) -0.053(9) 0.181(9) Uiso 0.30(2) 1 d . U P . .
O8 O 0.029(11) 0.1842(19) 0.035(16) 0.181(9) Uiso 0.18(2) 1 d . U P . .
O9 O 0.235(5) 0.2000(11) -0.086(7) 0.181(9) Uiso 0.40(2) 1 d . U P . .

loop_
_atom_site_aniso_label
_atom_site_aniso_U_11
_atom_site_aniso_U_22
_atom_site_aniso_U_33
_atom_site_aniso_U_23
_atom_site_aniso_U_13
_atom_site_aniso_U_12
Ag1 0.0426(4) 0.0366(3) 0.0394(3) 0.000 0.000 0.000
Cr1 0.0281(4) 0.0384(5) 0.0374(5) 0.000 0.0025(7) 0.000
O1 0.058(2) 0.0417(19) 0.043(2) -0.0014(16) 0.0016(19) -0.0085(18)
O2 0.0329(17) 0.060(2) 0.043(2) -0.0077(16) 0.0067(16) -0.0072(15)
N1 0.031(2) 0.045(2) 0.061(3) 0.000(2) -0.005(2) 0.0004(18)
N2 0.082(5) 0.077(5) 0.106(6) 0.033(4) 0.013(5) -0.025(4)
C1 0.026(2) 0.046(2) 0.084(4) -0.008(4) -0.008(3) 0.0000(16)
C2 0.040(3) 0.054(4) 0.146(9) 0.006(4) -0.023(5) 0.005(3)
C3 0.061(4) 0.047(3) 0.224(15) 0.019(8) -0.045(9) 0.009(3)
C4 0.103(6) 0.057(4) 0.064(4) -0.005(3) -0.013(4) -0.032(4)
C5 0.049(3) 0.043(2) 0.052(4) 0.010(3) -0.009(3) -0.0076(19)
C6 0.035(2) 0.048(3) 0.045(3) 0.013(2) -0.003(2) -0.005(2)
C7 0.040(3) 0.054(3) 0.038(2) 0.006(2) -0.001(2) -0.003(2)
C8 0.063(4) 0.115(6) 0.049(5) -0.001(4) 0.016(3) -0.024(4)
C9 0.050(3) 0.058(3) 0.065(4) 0.021(3) 0.003(3) -0.009(3)
P1 0.0247(8) 0.0579(11) 0.131(2) 0.000 0.0001(19) 0.000
F1 0.043(2) 0.113(5) 0.162(7) -0.005(5) -0.014(3) 0.006(3)
F2 0.087(7) 0.160(14) 0.33(2) 0.138(16) -0.052(11) -0.061(8)
F3 0.149(10) 0.171(13) 0.117(9) -0.034(8) -0.005(8) 0.102(9)
P2 0.062(3) 0.098(4) 0.209(10) 0.000 0.000 0.000
F7 0.157(11) 0.28(2) 0.157(13) 0.000 0.000 0.04(2)
F8 0.28(2) 0.110(9) 0.26(2) 0.000 -0.10(3) 0.000
F9 0.077(6) 0.32(2) 0.26(2) -0.08(3) 0.000 0.000
O3 0.044(3) 0.045(4) 0.041(3) 0.000 0.000 0.010(2)

loop_
_atom_type_symbol
_atom_type_description
_atom_type_scat_dispersion_real
_atom_type_scat_dispersion_imag
_atom_type_scat_source
C C 0.0033 0.0016 'International Tables Vol C Tables 4.2.6.8 and 6.1.1.4'
H H 0.0000 0.0000 'International Tables Vol C Tables 4.2.6.8 and 6.1.1.4'
Ag Ag -0.8971 1.1015 'International Tables Vol C Tables 4.2.6.8 and 6.1.1.4'
Cr Cr 0.3209 0.6236 'International Tables Vol C Tables 4.2.6.8 and 6.1.1.4'
F F 0.0171 0.0103 'International Tables Vol C Tables 4.2.6.8 and 6.1.1.4'
N N 0.0061 0.0033 'International Tables Vol C Tables 4.2.6.8 and 6.1.1.4'
O O 0.0106 0.0060 'International Tables Vol C Tables 4.2.6.8 and 6.1.1.4'
P P 0.1023 0.0942 'International Tables Vol C Tables 4.2.6.8 and 6.1.1.4'

loop_
_geom_angle_atom_site_label_1
_geom_angle_atom_site_label_2
_geom_angle_atom_site_label_3
_geom_angle
_geom_angle_site_symmetry_1
_geom_angle_site_symmetry_3
N2 Ag1 N2 105.9(5) . 2
N2 Ag1 N2 100.7(5) . 4_557
N2 Ag1 N2 122.7(5) 2 4_557
N2 Ag1 N2 122.7(5) . 3_557
N2 Ag1 N2 100.7(5) 2 3_557
N2 Ag1 N2 105.9(5) 4_557 3_557
O2 Cr1 O2 180.0(3) . 4_656
O2 Cr1 O1 90.05(17) . .
O2 Cr1 O1 89.96(19) 4_656 .
O2 Cr1 O1 89.95(19) . 4_656
O2 Cr1 O1 90.06(17) 4_656 4_656
O1 Cr1 O1 91.3(3) . 4_656
O2 Cr1 N1 91.7(2) . .
O2 Cr1 N1 88.3(2) 4_656 .
O1 Cr1 N1 92.9(2) . .
O1 Cr1 N1 175.53(19) 4_656 .
O2 Cr1 N1 88.3(2) . 4_656
O2 Cr1 N1 91.7(2) 4_656 4_656
O1 Cr1 N1 175.52(19) . 4_656
O1 Cr1 N1 92.9(2) 4_656 4_656
N1 Cr1 N1 83.0(3) . 4_656
C5 O1 Cr1 128.1(5) . .
C7 O2 Cr1 127.9(4) . .
C1 N1 Cr1 109.5(4) . .
C1 N1 H1D 104(4) . .
Cr1 N1 H1D 110(4) . .
C1 N1 H1E 109(5) . .
Cr1 N1 H1E 113(4) . .
H1D N1 H1E 111(4) . .
C9 N2 Ag1 166.9(9) . .
N1 C1 C1 107.8(5) . 4_656
N1 C1 C2 114.2(7) . .
C1 C1 C2 112.7(6) 4_656 .
N1 C1 H1 107.3 . .
C1 C1 H1 107.3 4_656 .
C2 C1 H1 107.3 . .
C3 C2 C1 110.5(9) . .
C3 C2 H2A 109.6 . .
C1 C2 H2A 109.6 . .
C3 C2 H2B 109.6 . .
C1 C2 H2B 109.6 . .
H2A C2 H2B 108.1 . .
C2 C3 C3 112.7(11) . 4_656
C2 C3 H3A 109.0 . .
C3 C3 H3A 109.0 4_656 .
C2 C3 H3B 109.0 . .
C3 C3 H3B 109.0 4_656 .
H3A C3 H3B 107.8 . .
C5 C4 H4A 109.5 . .
C5 C4 H4B 109.5 . .
H4A C4 H4B 109.5 . .
C5 C4 H4C 109.5 . .
H4A C4 H4C 109.5 . .
H4B C4 H4C 109.5 . .
O1 C5 C6 123.2(6) . .
O1 C5 C4 115.3(8) . .
C6 C5 C4 121.5(6) . .
C5 C6 C7 125.1(5) . .
C5 C6 C9 117.5(6) . .
C7 C6 C9 117.3(6) . .
O2 C7 C6 123.2(5) . .
O2 C7 C8 114.6(6) . .
C6 C7 C8 122.1(6) . .
C7 C8 H8A 109.5 . .
C7 C8 H8B 109.5 . .
H8A C8 H8B 109.5 . .
C7 C8 H8C 109.5 . .
H8A C8 H8C 109.5 . .
H8B C8 H8C 109.5 . .
N2 C9 C6 178.1(10) . .
F3 P1 F3 89.8(12) . 4_556
F4 P1 F5 180.0 . .
F4 P1 F6 87.8(11) . .
F5 P1 F6 92.2(11) . .
F4 P1 F6 87.8(11) . 4_556
F5 P1 F6 92.2(11) . 4_556
F6 P1 F6 176(2) . 4_556
F4 P1 F1 90.8(3) . 4_556
F3 P1 F1 92.7(6) . 4_556
F3 P1 F1 86.2(5) 4_556 4_556
F5 P1 F1 89.2(3) . 4_556
F6 P1 F1 87.1(10) . 4_556
F6 P1 F1 92.9(10) 4_556 4_556
F4 P1 F1 90.8(3) . .
F3 P1 F1 86.2(5) . .
F3 P1 F1 92.7(6) 4_556 .
F5 P1 F1 89.2(3) . .
F6 P1 F1 92.9(10) . .
F6 P1 F1 87.1(10) 4_556 .
F1 P1 F1 178.3(6) 4_556 .
F3 P1 F2 88.0(8) . .
F3 P1 F2 176.8(10) 4_556 .
F1 P1 F2 91.7(6) 4_556 .
F1 P1 F2 89.4(6) . .
F3 P1 F2 176.8(10) . 4_556
F3 P1 F2 88.0(8) 4_556 4_556
F1 P1 F2 89.4(6) 4_556 4_556
F1 P1 F2 91.7(6) . 4_556
F2 P1 F2 94.4(14) . 4_556
F8 P2 F8 180.0 . 2_655
F8 P2 F9 90.0 . 2_655
F8 P2 F9 90.0 2_655 2_655
F8 P2 F9 90.0 . .
F8 P2 F9 90.0 2_655 .
F9 P2 F9 180.0 2_655 .
F8 P2 F7 90.0 . 3
F8 P2 F7 90.0 2_655 3
F9 P2 F7 90.0 2_655 3
F9 P2 F7 90.0 . 3
F8 P2 F7 90.0 . .
F8 P2 F7 90.0 2_655 .
F9 P2 F7 90.0 2_655 .
F9 P2 F7 90.0 . .
F7 P2 F7 180.0 3 .
O6 O3 O6 158(10) 6 .
O9 O5 O7 49(3) . .
O9 O5 O8 98(5) . .
O7 O5 O8 49(4) . .
O3 O6 O9 171(9) . .
O3 O6 O6 11(6) . 6
O9 O6 O6 160(4) . 6
O3 O6 O7 136(6) . .
O9 O6 O7 43(3) . .
O6 O6 O7 135(6) 6 .
O9 O7 O8 134(7) . .
O9 O7 O5 64(4) . .
O8 O7 O5 71(6) . .
O9 O7 O8 148(6) . 4
O8 O7 O8 28(8) . 4
O5 O7 O8 88(5) . 4
O9 O7 O6 50(4) . .
O8 O7 O6 144(7) . .
O5 O7 O6 103(5) . .
O8 O7 O6 161(6) 4 .
O8 O8 O7 100(10) 4 .
O8 O8 O7 53(10) 4 4
O7 O8 O7 110(7) . 4
O8 O8 O5 125(10) 4 .
O7 O8 O5 61(6) . .
O7 O8 O5 171(9) 4 .
O7 O9 O6 87(5) . .
O7 O9 O5 67(4) . .
O6 O9 O5 132(7) . .

loop_
_geom_bond_atom_site_label_1
_geom_bond_atom_site_label_2
_geom_bond_distance
_geom_bond_site_symmetry_2
Ag1 N2 2.229(7) .
Ag1 N2 2.229(7) 2
Ag1 N2 2.229(7) 4_557
Ag1 N2 2.229(7) 3_557
Cr1 O2 1.940(4) .
Cr1 O2 1.940(4) 4_656
Cr1 O1 1.951(4) .
Cr1 O1 1.951(4) 4_656
Cr1 N1 2.050(5) .
Cr1 N1 2.050(5) 4_656
O1 C5 1.261(8) .
O2 C7 1.269(7) .
N1 C1 1.483(8) .
N1 H1D 0.987(13) .
N1 H1E 0.987(13) .
N2 C9 1.147(9) .
C1 C1 1.512(9) 4_656
C1 C2 1.515(11) .
C1 H1 1.0000 .
C2 C3 1.501(15) .
C2 H2A 0.9900 .
C2 H2B 0.9900 .
C3 C3 1.524(16) 4_656
C3 H3A 0.9900 .
C3 H3B 0.9900 .
C4 C5 1.489(10) .
C4 H4A 0.9800 .
C4 H4B 0.9800 .
C4 H4C 0.9800 .
C5 C6 1.401(11) .
C6 C7 1.409(9) .
C6 C9 1.410(8) .
C7 C8 1.497(9) .
C8 H8A 0.9800 .
C8 H8B 0.9800 .
C8 H8C 0.9800 .
P1 F4 1.496(19) .
P1 F3 1.515(9) .
P1 F3 1.515(9) 4_556
P1 F5 1.52(2) .
P1 F6 1.546(17) .
P1 F6 1.546(17) 4_556
P1 F1 1.568(6) 4_556
P1 F1 1.568(6) .
P1 F2 1.577(11) .
P1 F2 1.577(11) 4_556
P2 F8 1.500(15) .
P2 F8 1.500(15) 2_655
P2 F9 1.570(11) 2_655
P2 F9 1.570(11) .
P2 F7 1.63(2) 3
P2 F7 1.63(2) .
O3 O6 0.86(9) 6
O3 O6 0.86(9) .
O4 O4 1.37(13) 4
O5 O9 1.48(8) .
O5 O7 1.52(8) .
O5 O8 1.64(12) .
O6 O9 1.38(8) .
O6 O6 1.69(17) 6
O6 O7 1.81(9) .
O7 O9 1.25(6) .
O7 O8 1.31(11) .
O7 O8 1.62(13) 4
O8 O8 0.8(2) 4
O8 O7 1.62(13) 4
